data_1535303
loop_
_publ_author_name
'Bloesl, S.'
'Schwarz, W.'
'Schmidt, A.'

_publ_section_title
;
 d,h-mue-Hydrogensulfato-e-mue-hydroxo-f-mue-oxo-bis(tri hloroantimon(V))
;
_journal_name_full 'Zeitschrift fuer Anorganische und Allgemeine Chemie'
_journal_page_first 165
_journal_page_last 176
_journal_volume 495
_journal_year 1982
_chemical_formula_sum 'Cl6 H6 O8 S Sb2'
_chemical_name_systematic '(Sb Cl3)2 (H S O4) O O H (H2 O)2'
_space_group_IT_number 50
_symmetry_space_group_name_Hall '-P 2ab 2b'
_symmetry_space_group_name_H-M 'P b a n :2'
_cell_angle_alpha 90
_cell_angle_beta 90
_cell_angle_gamma 90
_cell_formula_units_Z 8
_cell_length_a 19.04
_cell_length_b 18.024
_cell_length_c 9.752
_cell_volume 3346.662
_citation_journal_id_ASTM ZAACAB
_cod_data_source_file Bloesl_ZAACAB_1982_158.cif
_cod_data_source_block H6Cl6O8S1Sb2
_cod_original_formula_sum 'H6 Cl6 O8 S1 Sb2'
_cod_database_code 1535303

loop_
_symmetry_equiv_pos_as_xyz
x,y,z
-x+1/2,-y+1/2,z
x,-y+1/2,-z
-x+1/2,y,-z
-x,-y,-z
x-1/2,y-1/2,-z
-x,y-1/2,z
x-1/2,-y,z

loop_
_atom_site_label
_atom_site_type_symbol
_atom_site_fract_x
_atom_site_fract_y
_atom_site_fract_z
_atom_site_occupancy
_atom_site_U_iso_or_equiv
O6 O-2 0.4171 0.4454 -0.1692 1 0.0
Cl3 Cl-1 0.5808 0.3536 0.2072 1 0.0
Cl2 Cl-1 0.4249 0.2506 0.2078 1 0.0
O2 O-2 0.4752 0.4844 0.2698 1 0.0
Cl5 Cl-1 0.2521 0.5325 0.2084 1 0.0
O8 O-2 0.75 0.25 0.1619 1 0.0
O7 O-2 0.2524 0.1714 0.2158 1 0.0
O4 O-2 0.3847 0.5032 0.0426 1 0.0
Cl1 Cl-1 0.4743 0.355 0.4845 1 0.0
Cl6 Cl-1 0.4073 0.6381 0.2066 1 0.0
Sb1 Sb+5 0.4626 0.3706 0.2499 1 0.0
Cl4 Cl-1 0.3611 0.5351 0.4842 1 0.0
O9 O-2 0.647 0.25 0.5 1 0.0
O3 O-2 0.4574 0.3905 0.0438 1 0.0
O1 O-2 0.3657 0.4084 0.2666 1 0.0
Sb2 Sb+5 0.3711 0.5178 0.2497 1 0.0
O5 O-2 0.3337 0.3825 -0.027 1 0.0
S1 S+6 0.3967 0.4292 -0.0335 1 0.0
